data_8102164
loop_
_publ_author_name
'Dong, Wen-Kui'
'Duan, Jin-Gui'
'Dong, Chen-Ming'
'Ren, Zong-Li'
'Shi, Jun-Yan'

_publ_section_title
;
Crystal structure of 2,2'-((1,4-butylene)dioxybis(nitrilomethylidyne))
diphenol, C~18~H~20~N~2~O~4~
;
_journal_issue 3
_journal_name_full 'Zeitschrift f\"ur Kristallographie - New Crystal Structures'
_journal_page_first 327
_journal_page_last 328
_journal_volume 222
_journal_year 2007
_chemical_formula_moiety 'C18 H20 N2 O4'
_chemical_formula_sum 'C18 H20 N2 O4'
_chemical_formula_weight 328.36
_chemical_melting_point 350.6(5)
_chemical_name_systematic
; 
 2,2'-[(1,4-butylene)dioxybis(nitrilomethylidyne)]diphenol
;
_space_group_IT_number 14
_symmetry_cell_setting monoclinic
_symmetry_space_group_name_Hall '-P 2ybc'
_symmetry_space_group_name_H-M 'P 1 21/c 1'
_atom_sites_solution_hydrogens geom
_atom_sites_solution_primary direct
_atom_sites_solution_secondary difmap
_audit_creation_method SHELXL-97
_cell_angle_alpha 90.00
_cell_angle_beta 96.200(2)
_cell_angle_gamma 90.00
_cell_formula_units_Z 2
_cell_length_a 8.6330(14)
_cell_length_b 5.8850(12)
_cell_length_c 16.492(2)
_cell_measurement_reflns_used 877
_cell_measurement_temperature 298(2)
_cell_measurement_theta_max 21.891
_cell_measurement_theta_min 2.373
_cell_volume 833.0(2)
_computing_cell_refinement 'Bruker SMART'
_computing_data_collection 'Bruker SMART'
_computing_data_reduction 'Bruker SAINT'
_computing_molecular_graphics 'Bruker SHELXTL'
_computing_publication_material 'Bruker SHELXTL'
_computing_structure_refinement 'SHELXL-97 (Sheldrick, 1997)'
_computing_structure_solution 'SHELXS-97 (Sheldrick, 1990)'
_diffrn_ambient_temperature 298(2)
_diffrn_measured_fraction_theta_full 0.997
_diffrn_measured_fraction_theta_max 0.997
_diffrn_measurement_device_type 'Bruker SMART CCD'
_diffrn_measurement_method phi/omega
_diffrn_radiation_monochromator graphite
_diffrn_radiation_source 'fine-focus sealed tube'
_diffrn_radiation_type MoK\a
_diffrn_radiation_wavelength 0.71073
_diffrn_reflns_av_R_equivalents 0.0597
_diffrn_reflns_av_sigmaI/netI 0.0603
_diffrn_reflns_limit_h_max 10
_diffrn_reflns_limit_h_min -10
_diffrn_reflns_limit_k_max 6
_diffrn_reflns_limit_k_min -6
_diffrn_reflns_limit_l_max 19
_diffrn_reflns_limit_l_min -17
_diffrn_reflns_number 4109
_diffrn_reflns_theta_full 25.00
_diffrn_reflns_theta_max 25.00
_diffrn_reflns_theta_min 2.37
_exptl_absorpt_coefficient_mu 0.093
_exptl_absorpt_correction_T_max 0.9734
_exptl_absorpt_correction_T_min 0.9575
_exptl_absorpt_correction_type multi-scan
_exptl_absorpt_process_details sadabs
_exptl_crystal_colour white
_exptl_crystal_density_diffrn 1.309
_exptl_crystal_density_method 'not measured'
_exptl_crystal_description block
_exptl_crystal_F_000 348
_exptl_crystal_size_max 0.47
_exptl_crystal_size_mid 0.32
_exptl_crystal_size_min 0.29
_refine_diff_density_max 0.181
_refine_diff_density_min -0.146
_refine_diff_density_rms 0.041
_refine_ls_extinction_method none
_refine_ls_goodness_of_fit_ref 0.998
_refine_ls_hydrogen_treatment contrc
_refine_ls_matrix_type full
_refine_ls_number_parameters 109
_refine_ls_number_reflns 1463
_refine_ls_number_restraints 0
_refine_ls_restrained_S_all 0.998
_refine_ls_R_factor_all 0.0942
_refine_ls_R_factor_gt 0.0507
_refine_ls_shift/su_max 0.000
_refine_ls_shift/su_mean 0.000
_refine_ls_structure_factor_coef Fsqd
_refine_ls_weighting_details 'calc w=1/[\s^2^(Fo^2^)+(0.0537P)^2^+0.0000P] where P=(Fo^2^+2Fc^2^)/3'
_refine_ls_weighting_scheme calc
_refine_ls_wR_factor_gt 0.1170
_refine_ls_wR_factor_ref 0.1316
_reflns_number_gt 823
_reflns_number_total 1463
_reflns_threshold_expression >2sigma(I)
_cod_data_source_file 1267-2067.cff
_cod_data_source_block 070331c
_cod_depositor_comments
;
The following automatic conversions were performed:
'_symmetry_cell_setting' value 'Monoclinic' changed to 'monoclinic'
according to '/home/saulius/struct/CIF-dictionaries/cif_core.dic'
dictionary named 'cif_core.dic' version 2.4.1 from 2010-06-29.

Automatic conversion script
Id: cif_fix_enum 1555 2011-01-17 13:19:09Z saulius 

The following automatic conversions were performed:

'_chemical_melting_point' value '77-78\%C' was changed to '350.6(5)'
- it was converted from degrees Celsius(C) to Kelvins(K), the average
value was taken and precision was estimated.

Automatic conversion script
Id: cif_fix_values 1569 2011-02-09 13:29:24Z adriana 
;
_cod_original_sg_symbol_H-M P12(1)/c1
_cod_database_code 8102164

loop_
_symmetry_equiv_pos_as_xyz
'x, y, z'
'-x, y+1/2, -z+1/2'
'-x, -y, -z'
'x, -y-1/2, z-1/2'

loop_
_atom_site_label
_atom_site_type_symbol
_atom_site_fract_x
_atom_site_fract_y
_atom_site_fract_z
_atom_site_U_iso_or_equiv
_atom_site_adp_type
_atom_site_occupancy
_atom_site_symmetry_multiplicity
_atom_site_Wyckoff_symbol
_atom_site_calc_flag
_atom_site_refinement_flags
_atom_site_disorder_assembly
_atom_site_disorder_group
N1 N 0.8343(2) 0.8731(4) 0.05015(12) 0.0507(6) Uani 1 4 e d . . .
O1 O 0.69224(19) 0.9455(3) 0.01039(10) 0.0612(6) Uani 1 4 e d . . .
O2 O 1.0774(2) 0.6112(3) 0.08434(10) 0.0700(6) Uani 1 4 e d . . .
H2 H 0.9958 0.6529 0.0585 0.105 Uiso 1 4 e calc R . .
C1 C 0.6169(3) 0.7583(4) -0.03293(14) 0.0544(7) Uani 1 4 e d . . .
H1A H 0.6920 0.6791 -0.0623 0.065 Uiso 1 4 e calc R . .
H1B H 0.5352 0.8157 -0.0726 0.065 Uiso 1 4 e calc R . .
C2 C 0.5470(3) 0.5926(4) 0.02297(13) 0.0561(7) Uani 1 4 e d . . .
H2A H 0.4803 0.6750 0.0565 0.067 Uiso 1 4 e calc R . .
H2B H 0.6301 0.5236 0.0590 0.067 Uiso 1 4 e calc R . .
C3 C 0.9014(3) 1.0249(4) 0.09730(14) 0.0508(7) Uani 1 4 e d . . .
H3 H 0.8546 1.1663 0.1010 0.061 Uiso 1 4 e calc R . .
C4 C 1.0484(3) 0.9799(4) 0.14478(13) 0.0464(6) Uani 1 4 e d . . .
C5 C 1.1294(3) 0.7750(4) 0.13821(15) 0.0503(6) Uani 1 4 e d . . .
C6 C 1.2649(3) 0.7347(5) 0.18776(16) 0.0623(7) Uani 1 4 e d . . .
H6 H 1.3173 0.5979 0.1835 0.075 Uiso 1 4 e calc R . .
C7 C 1.3241(3) 0.8944(5) 0.24370(16) 0.0692(8) Uani 1 4 e d . . .
H7 H 1.4162 0.8658 0.2768 0.083 Uiso 1 4 e calc R . .
C8 C 1.2461(3) 1.0969(5) 0.25058(16) 0.0684(8) Uani 1 4 e d . . .
H8 H 1.2856 1.2053 0.2884 0.082 Uiso 1 4 e calc R . .
C9 C 1.1109(3) 1.1381(5) 0.20179(14) 0.0580(7) Uani 1 4 e d . . .
H9 H 1.0594 1.2753 0.2068 0.070 Uiso 1 4 e calc R . .

loop_
_atom_site_aniso_label
_atom_site_aniso_U_11
_atom_site_aniso_U_22
_atom_site_aniso_U_33
_atom_site_aniso_U_23
_atom_site_aniso_U_13
_atom_site_aniso_U_12
N1 0.0475(12) 0.0405(13) 0.0646(13) 0.0023(11) 0.0088(10) 0.0049(10)
O1 0.0543(11) 0.0488(12) 0.0797(12) 0.0009(9) 0.0038(9) 0.0105(9)
O2 0.0731(13) 0.0502(12) 0.0832(13) -0.0188(10) -0.0070(10) 0.0160(9)
C1 0.0516(15) 0.0495(17) 0.0619(16) -0.0032(14) 0.0047(12) 0.0031(14)
C2 0.0575(17) 0.0549(18) 0.0560(16) -0.0009(12) 0.0058(12) 0.0057(13)
C3 0.0574(17) 0.0329(15) 0.0646(16) 0.0027(13) 0.0184(13) 0.0039(13)
C4 0.0516(15) 0.0389(15) 0.0511(14) 0.0039(13) 0.0161(12) 0.0018(12)
C5 0.0505(15) 0.0461(16) 0.0550(15) -0.0011(13) 0.0082(12) 0.0023(14)
C6 0.0610(18) 0.0557(19) 0.0710(18) -0.0014(15) 0.0109(14) 0.0082(15)
C7 0.0646(19) 0.075(2) 0.0673(19) 0.0042(17) 0.0046(14) -0.0029(17)
C8 0.079(2) 0.063(2) 0.0637(18) -0.0089(16) 0.0097(16) -0.0151(17)
C9 0.0716(19) 0.0437(17) 0.0608(17) -0.0070(14) 0.0165(14) -0.0011(14)

loop_
_atom_type_symbol
_atom_type_description
_atom_type_scat_dispersion_real
_atom_type_scat_dispersion_imag
_atom_type_scat_source
C C 0.0033 0.0016 'International Tables Vol C Tables 4.2.6.8 and 6.1.1.4'
H H 0.0000 0.0000 'International Tables Vol C Tables 4.2.6.8 and 6.1.1.4'
N N 0.0061 0.0033 'International Tables Vol C Tables 4.2.6.8 and 6.1.1.4'
O O 0.0106 0.0060 'International Tables Vol C Tables 4.2.6.8 and 6.1.1.4'

loop_
_geom_angle_atom_site_label_1
_geom_angle_atom_site_label_2
_geom_angle_atom_site_label_3
_geom_angle
_geom_angle_site_symmetry_1
_geom_angle_site_symmetry_3
_geom_angle_publ_flag
C3 N1 O1 112.9(2) . . ?
N1 O1 C1 109.22(18) . . ?
C5 O2 H2 109.5 . . ?
O1 C1 C2 112.46(19) . . ?
O1 C1 H1A 109.1 . . ?
C2 C1 H1A 109.1 . . ?
O1 C1 H1B 109.1 . . ?
C2 C1 H1B 109.1 . . ?
H1A C1 H1B 107.8 . . ?
C1 C2 C2 112.8(2) . 3_665 ?
C1 C2 H2A 109.0 . . ?
C2 C2 H2A 109.0 3_665 . ?
C1 C2 H2B 109.0 . . ?
C2 C2 H2B 109.0 3_665 . ?
H2A C2 H2B 107.8 . . ?
N1 C3 C4 121.0(2) . . ?
N1 C3 H3 119.5 . . ?
C4 C3 H3 119.5 . . ?
C9 C4 C5 117.8(2) . . ?
C9 C4 C3 119.9(2) . . ?
C5 C4 C3 122.2(2) . . ?
O2 C5 C6 117.9(2) . . ?
O2 C5 C4 121.9(2) . . ?
C6 C5 C4 120.1(2) . . ?
C5 C6 C7 120.8(3) . . ?
C5 C6 H6 119.6 . . ?
C7 C6 H6 119.6 . . ?
C6 C7 C8 119.8(3) . . ?
C6 C7 H7 120.1 . . ?
C8 C7 H7 120.1 . . ?
C9 C8 C7 119.9(3) . . ?
C9 C8 H8 120.1 . . ?
C7 C8 H8 120.1 . . ?
C8 C9 C4 121.6(3) . . ?
C8 C9 H9 119.2 . . ?
C4 C9 H9 119.2 . . ?

loop_
_geom_bond_atom_site_label_1
_geom_bond_atom_site_label_2
_geom_bond_distance
_geom_bond_site_symmetry_2
_geom_bond_publ_flag
N1 C3 1.281(3) . ?
N1 O1 1.394(2) . ?
O1 C1 1.431(3) . ?
O2 C5 1.355(3) . ?
O2 H2 0.8200 . ?
C1 C2 1.512(3) . ?
C1 H1A 0.9700 . ?
C1 H1B 0.9700 . ?
C2 C2 1.513(4) 3_665 ?
C2 H2A 0.9700 . ?
C2 H2B 0.9700 . ?
C3 C4 1.442(3) . ?
C3 H3 0.9300 . ?
C4 C9 1.390(3) . ?
C4 C5 1.404(3) . ?
C5 C6 1.373(3) . ?
C6 C7 1.376(4) . ?
C6 H6 0.9300 . ?
C7 C8 1.380(4) . ?
C7 H7 0.9300 . ?
C8 C9 1.366(3) . ?
C8 H8 0.9300 . ?
C9 H9 0.9300 . ?

loop_
_geom_torsion_atom_site_label_1
_geom_torsion_atom_site_label_2
_geom_torsion_atom_site_label_3
_geom_torsion_atom_site_label_4
_geom_torsion
_geom_torsion_site_symmetry_1
_geom_torsion_site_symmetry_2
_geom_torsion_site_symmetry_3
_geom_torsion_site_symmetry_4
_geom_torsion_publ_flag
C3 N1 O1 C1 -173.07(18) . . . . ?
N1 O1 C1 C2 75.3(2) . . . . ?
O1 C1 C2 C2 174.1(2) . . . 3_665 ?
O1 N1 C3 C4 178.88(17) . . . . ?
N1 C3 C4 C9 -173.3(2) . . . . ?
N1 C3 C4 C5 4.0(3) . . . . ?
C9 C4 C5 O2 -179.9(2) . . . . ?
C3 C4 C5 O2 2.8(3) . . . . ?
C9 C4 C5 C6 0.7(3) . . . . ?
C3 C4 C5 C6 -176.5(2) . . . . ?
O2 C5 C6 C7 179.9(2) . . . . ?
C4 C5 C6 C7 -0.7(4) . . . . ?
C5 C6 C7 C8 0.4(4) . . . . ?
C6 C7 C8 C9 -0.1(4) . . . . ?
C7 C8 C9 C4 0.1(4) . . . . ?
C5 C4 C9 C8 -0.5(3) . . . . ?
C3 C4 C9 C8 176.9(2) . . . . ?
